data_2001981
loop_
_publ_author_name
'Yoshida, S.'
'Matsuzawa, H.'
'Kozawa, K.'
'Uchida, T.'

_publ_section_title
;
 Structures of benzo[<i>a</i>]phenothiazine and
 benzo[<i>c</i>]phenothiazine
;
_journal_issue 2
_journal_name_full 'Acta Crystallographica Section C'
_journal_page_first 333
_journal_page_last 336
_journal_paper_doi 10.1107/S0108270192005596
_journal_volume 49
_journal_year 1993
_chemical_formula_sum 'C16 H11 N S'
_chemical_formula_weight 249.3
_space_group_crystal_system monoclinic
_space_group_IT_number 14
_space_group_name_Hall '-P 2yab'
_space_group_name_H-M_alt 'P 1 21/a 1'
_cell_angle_alpha 90
_cell_angle_beta 95.480(10)
_cell_angle_gamma 90
_cell_formula_units_Z 4
_cell_length_a 19.703(3)
_cell_length_b 5.365(2)
_cell_length_c 11.5230(10)
_cell_volume 1212.5(5)
_diffrn_radiation_type Mo
_diffrn_radiation_wavelength 0.71073
_exptl_absorpt_coefficient_mu 0.23
_exptl_crystal_density_diffrn 1.37
_exptl_crystal_density_meas 1.39
_exptl_crystal_F_000 520
_cod_data_source_file as0593.cif
_cod_data_source_block as0593_structure_2_of_2
_cod_depositor_comments
;
 Updating space group information and adding the symmetry operation list.

 Antanas Vaitkus,
 2018-06-17

 Marking attached hydrogen atoms.

 Antanas Vaitkus,
 2017-08-02
;
_cod_original_cell_volume 1212.5(4)
_cod_original_sg_symbol_H-M 'P 21/a'
_cod_original_formula_sum 'C16 H11 N1 S1'
_cod_database_code 2001981

loop_
_space_group_symop_id
_space_group_symop_operation_xyz
1 x,y,z
2 -x+1/2,y+1/2,-z
3 -x,-y,-z
4 x+1/2,-y+1/2,z

loop_
_atom_site_label
_atom_site_fract_x
_atom_site_fract_y
_atom_site_fract_z
_atom_site_attached_hydrogens
S .70359(3) .07030(10) .76250(10) 0
N .73690(10) .5088(4) .9159(2) 1
C(1) .78230(10) .4720(4) .8291(2) 0
C(2) .83920(10) .6320(5) .8262(2) 1
C(3) .88340(10) .5994(5) .7429(2) 1
C(4) .87310(10) .4096(5) .6577(2) 0
C(5) .91750(10) .3769(6) .5690(2) 1
C(6) .9069(2) .1919(7) .4884(2) 1
C(7) .8510(2) .0313(6) .4910(2) 1
C(8) .80630(10) .0564(5) .5744(2) 1
C(9) .81620(10) .2472(4) .6600(2) 0
C(10) .77180(10) .2808(4) .7497(2) 0
C(11) .64370(10) .2825(4) .8106(2) 0
C(12) .57410(10) .2504(5) .7789(2) 1
C(13) .52730(10) .4070(6) .8228(3) 1
C(14) .54950(10) .6021(6) .8958(2) 1
C(15) .61870(10) .6392(5) .9264(2) 1
C(16) .66610(10) .4788(4) .8842(2) 0

loop_
_geom_angle_atom_site_label_1
_geom_angle_atom_site_label_2
_geom_angle_atom_site_label_3
_geom_angle
C(10) S C(11) 98.60(10)
C(1) N C(16) 118.3(2)
N C(1) C(10) 120.5(2)
N C(16) C(11) 119.3(2)
S C(10) C(1) 119.2(2)
S C(11) C(16) 119.6(2)
C(2) C(1) C(10) 120.4(2)
C(1) C(2) C(3) 119.9(2)
C(2) C(3) C(4) 121.3(3)
C(3) C(4) C(9) 119.3(2)
C(5) C(4) C(9) 118.7(3)
C(4) C(5) C(6) 121.1(3)
C(5) C(6) C(7) 120.2(3)
C(6) C(7) C(8) 120.9(3)
C(7) C(8) C(9) 120.2(3)
C(4) C(9) C(8) 118.9(2)
C(4) C(9) C(10) 118.3(2)
C(1) C(10) C(9) 120.1(2)
C(12) C(11) C(16) 119.9(2)
C(11) C(12) C(13) 120.2(3)
C(12) C(13) C(14) 120.0(3)
C(13) C(14) C(15) 120.4(3)
C(14) C(15) C(16) 119.9(2)
C(11) C(16) C(15) 119.6(2)

loop_
_geom_bond_atom_site_label_1
_geom_bond_atom_site_label_2
_geom_bond_distance
S C(10) 1.772(2)
S C(11) 1.767(2)
N C(1) 1.418(3)
N C(16) 1.417(3)
C(1) C(2) 1.415(3)
C(2) C(3) 1.367(4)
C(3) C(4) 1.416(4)
C(4) C(5) 1.419(4)
C(5) C(6) 1.362(5)
C(6) C(7) 1.401(5)
C(7) C(8) 1.371(4)
C(8) C(9) 1.422(4)
C(9) C(10) 1.428(3)
C(11) C(12) 1.397(4)
C(12) C(13) 1.378(4)
C(13) C(14) 1.387(4)
C(14) C(15) 1.390(4)
C(15) C(16) 1.391(3)
C(1) C(10) 1.377(3)
C(4) C(9) 1.422(4)
C(11) C(16) 1.397(3)
